data_4077212
loop_
_publ_author_name
'Yang, Kuo-Ching'
'Chang, Chung-Cheng'
'Yeh, Charng-Sheng'
'Lee, Gene-Hsiang'
'Peng, Shie-Ming'

_publ_section_title
;
 Steric and Solvent Effects on the CO2Fixation of Magnesium Compounds
;
_journal_issue 1
_journal_name_full Organometallics
_journal_page_first 126
_journal_paper_doi 10.1021/om000735c
_journal_volume 20
_journal_year 2001
_chemical_formula_sum 'C68 H84 Mg2 N10 O11 P2'
_chemical_formula_weight 1328.01
_chemical_name_systematic
; 
 ? 
;
_space_group_IT_number 14
_symmetry_cell_setting monoclinic
_symmetry_space_group_name_Hall '-P 2yn'
_symmetry_space_group_name_H-M 'P 1 21/n 1'
_atom_sites_solution_hydrogens geom
_atom_sites_solution_primary direct
_atom_sites_solution_secondary difmap
_audit_creation_method SHELXL
_cell_angle_alpha 90.00
_cell_angle_beta 95.741(1)
_cell_angle_gamma 90.00
_cell_formula_units_Z 2
_cell_length_a 10.7465(2)
_cell_length_b 18.7006(3)
_cell_length_c 18.1833(2)
_cell_measurement_reflns_used 5615
_cell_measurement_temperature 150(1)
_cell_volume 3635.90(10)
_computing_cell_refinement 'Siemens SAINT'
_computing_data_collection 'Siemens SMART'
_computing_data_reduction 'Siemens SAINT'
_computing_molecular_graphics 'Siemens SHELXTL'
_computing_publication_material 'Siemens SHELXTL'
_computing_structure_refinement 'SHELXL-93 (Sheldrick, 1993)'
_computing_structure_solution 'SHELXS-86 (Sheldrick, 1990)'
_diffrn_ambient_temperature 150(1)
_diffrn_measurement_device 'Siemens SMART CCD'
_diffrn_measurement_method '\w scans'
_diffrn_radiation_monochromator graphite
_diffrn_radiation_source 'fine-focus sealed tube'
_diffrn_radiation_type MoK\a
_diffrn_radiation_wavelength 0.71073
_diffrn_reflns_av_R_equivalents 0.0276
_diffrn_reflns_av_sigmaI/netI 0.0366
_diffrn_reflns_limit_h_max 13
_diffrn_reflns_limit_h_min -13
_diffrn_reflns_limit_k_max 23
_diffrn_reflns_limit_k_min -20
_diffrn_reflns_limit_l_max 22
_diffrn_reflns_limit_l_min -22
_diffrn_reflns_number 17743
_diffrn_reflns_theta_max 26.37
_diffrn_reflns_theta_min 1.57
_diffrn_standards_decay_% 5
_exptl_absorpt_coefficient_mu 0.140
_exptl_absorpt_correction_T_max 0.9280
_exptl_absorpt_correction_T_min 0.6872
_exptl_absorpt_correction_type ' empirical used sadabs'
_exptl_crystal_colour colorless
_exptl_crystal_density_diffrn 1.213
_exptl_crystal_density_meas ?
_exptl_crystal_description block
_exptl_crystal_F_000 1408
_exptl_crystal_size_max 0.40
_exptl_crystal_size_mid 0.40
_exptl_crystal_size_min 0.40
_refine_diff_density_max 0.574
_refine_diff_density_min -0.445
_refine_diff_density_rms 0.077
_refine_ls_extinction_coef 0.0021(5)
_refine_ls_extinction_expression Fc^*^=kFc[1+0.001xFc^2^\l^3^/sin(2\q)]^-1/4^
_refine_ls_extinction_method SHELXL
_refine_ls_goodness_of_fit_all 1.050
_refine_ls_goodness_of_fit_obs 1.100
_refine_ls_matrix_type full
_refine_ls_number_parameters 470
_refine_ls_number_reflns 7297
_refine_ls_number_restraints 0
_refine_ls_restrained_S_all 1.050
_refine_ls_restrained_S_obs 1.100
_refine_ls_R_factor_all 0.0793
_refine_ls_R_factor_obs 0.0599
_refine_ls_shift/esd_max -0.008
_refine_ls_shift/esd_mean 0.001
_refine_ls_structure_factor_coef Fsqd
_refine_ls_weighting_details 'w=1/[\s^2^(Fo^2^)+(0.0854P)^2^+2.6788P] where P=(Fo^2^+2Fc^2^)/3'
_refine_ls_weighting_scheme calc
_refine_ls_wR_factor_all 0.1689
_refine_ls_wR_factor_obs 0.1570
_reflns_number_observed 5798
_reflns_number_total 7297
_reflns_observed_criterion >2sigma(I)
_cod_data_source_file om000735c.cif
_cod_data_source_block compound-9
_cod_depositor_comments
;
The following automatic conversions were performed:

'_symmetry_cell_setting' value 'Monoclinic' changed to 'monoclinic'
according to /home/saulius/struct/CIF-dictionaries/cif_core.dic
dictionary named 'cif_core.dic' version 2.4.2 from 2011-04-26.

Automatic conversion script
Id: cif_fix_values 1715 2011-07-08 13:25:40Z adriana 

The following automatic conversions were performed:

'_exptl_crystal_density_meas' value 'not_measured' was changed to '?'
- the value is perceived as not measured.

Automatic conversion script
Id: cif_fix_values 3008 2015-01-20 13:52:24Z robertas 

The following automatic conversions were performed:

'_refine_ls_weighting_scheme' value 'calc
w=1/[\s^2^(Fo^2^)+(0.0854P)^2^+2.6788P] where P=(Fo^2^+2Fc^2^)/3' was
changed to 'calc'. New tag '_refine_ls_weighting_details' was
created. The value of the new tag was set to
'w=1/[\s^2^(Fo^2^)+(0.0854P)^2^+2.6788P] where P=(Fo^2^+2Fc^2^)/3'.

Automatic conversion script
Id: cif_fix_values 3143 2015-03-26 13:38:13Z robertas 
;
_cod_original_cell_volume 3635.9(1)
_cod_original_sg_symbol_H-M P2(1)/n
_cod_database_code 4077212

loop_
_symmetry_equiv_pos_as_xyz
'x, y, z'
'-x+1/2, y+1/2, -z+1/2'
'-x, -y, -z'
'x-1/2, -y-1/2, z-1/2'

loop_
_atom_site_aniso_label
_atom_site_aniso_U_11
_atom_site_aniso_U_22
_atom_site_aniso_U_33
_atom_site_aniso_U_23
_atom_site_aniso_U_13
_atom_site_aniso_U_12
Mg1 0.0295(4) 0.0174(4) 0.0241(4) 0.0001(3) 0.0059(3) -0.0009(3)
P1 0.0369(4) 0.0199(3) 0.0336(3) 0.0043(2) 0.0054(3) 0.0003(2)
O1 0.0459(10) 0.0466(11) 0.0254(9) -0.0022(8) 0.0062(8) -0.0053(9)
O2 0.0483(11) 0.0404(11) 0.0328(9) -0.0109(8) 0.0061(8) -0.0108(8)
O3 0.0317(10) 0.0626(14) 0.0576(12) -0.0188(10) 0.0127(9) -0.0021(9)
O4 0.0461(11) 0.0387(11) 0.0516(12) -0.0110(9) 0.0036(9) 0.0135(9)
O5 0.0495(11) 0.0222(9) 0.0482(11) 0.0073(8) 0.0057(9) -0.0040(8)
N1 0.0450(12) 0.0283(11) 0.0243(10) -0.0043(8) 0.0027(9) -0.0026(9)
N2 0.0310(11) 0.0322(12) 0.0446(12) -0.0051(9) 0.0089(9) 0.0060(9)
N3 0.0440(13) 0.0233(11) 0.0464(13) 0.0102(9) 0.0014(10) 0.0005(9)
N4 0.065(2) 0.056(2) 0.053(2) 0.0036(13) 0.0253(13) 0.0112(13)
N5 0.0440(14) 0.0393(14) 0.066(2) 0.0178(12) -0.0165(12) -0.0126(11)
C1 0.0321(13) 0.0377(14) 0.0273(12) -0.0068(10) 0.0029(10) 0.0000(11)
C2 0.0263(12) 0.050(2) 0.0421(15) -0.0132(13) 0.0017(11) 0.0008(11)
C3 0.049(2) 0.0297(13) 0.0295(12) -0.0051(10) 0.0118(11) -0.0022(11)
C4 0.070(2) 0.047(2) 0.0369(15) -0.0070(13) 0.0006(14) -0.016(2)
C5 0.103(3) 0.060(2) 0.053(2) -0.018(2) 0.017(2) -0.040(2)
C6 0.117(4) 0.033(2) 0.091(3) -0.013(2) 0.051(3) -0.017(2)
C7 0.092(3) 0.038(2) 0.126(4) 0.019(2) 0.043(3) 0.015(2)
C8 0.053(2) 0.040(2) 0.083(2) 0.007(2) 0.017(2) 0.0044(14)
C9 0.0423(14) 0.0331(13) 0.0252(12) -0.0034(10) 0.0016(10) -0.0055(11)
C10 0.069(2) 0.039(2) 0.0377(15) -0.0063(12) 0.0165(14) -0.0029(14)
C11 0.088(3) 0.067(2) 0.038(2) -0.011(2) 0.027(2) -0.015(2)
C12 0.087(3) 0.061(2) 0.036(2) 0.0079(15) 0.007(2) -0.021(2)
C13 0.082(2) 0.049(2) 0.048(2) 0.0153(15) -0.003(2) -0.004(2)
C14 0.056(2) 0.043(2) 0.0379(15) 0.0022(12) 0.0030(13) 0.0045(13)
C15 0.0243(11) 0.0344(13) 0.0395(13) -0.0042(11) 0.0071(10) 0.0001(10)
C16 0.045(2) 0.047(2) 0.0404(15) -0.0047(13) 0.0122(12) -0.0035(13)
C17 0.057(2) 0.057(2) 0.046(2) 0.0101(15) 0.0137(14) -0.006(2)
C18 0.058(2) 0.037(2) 0.063(2) 0.0093(14) 0.012(2) -0.0025(14)
C19 0.055(2) 0.035(2) 0.055(2) -0.0085(13) 0.0069(14) -0.0006(13)
C20 0.0431(15) 0.0370(14) 0.0388(14) -0.0033(11) 0.0031(12) 0.0034(12)
C21 0.0351(13) 0.0246(12) 0.0385(13) -0.0063(10) 0.0047(11) 0.0051(10)
C22 0.047(2) 0.038(2) 0.047(2) -0.0045(12) -0.0032(13) 0.0091(12)
C23 0.081(2) 0.044(2) 0.042(2) 0.0064(14) 0.011(2) 0.010(2)
C24 0.068(2) 0.041(2) 0.056(2) -0.0026(14) 0.026(2) -0.0076(15)
C25 0.040(2) 0.050(2) 0.060(2) -0.0082(15) 0.0155(14) -0.0049(13)
C26 0.0342(13) 0.0398(15) 0.0422(15) -0.0044(12) 0.0022(11) 0.0044(11)
C27 0.080(2) 0.044(2) 0.080(2) 0.037(2) 0.000(2) -0.004(2)
C28 0.046(2) 0.046(2) 0.063(2) -0.0040(15) -0.0049(15) 0.0125(14)
C29 0.116(3) 0.088(3) 0.045(2) -0.014(2) 0.019(2) 0.023(3)
C30 0.044(4) 0.095(6) 0.060(4) -0.024(4) 0.017(3) 0.015(4)
C31 0.049(6) 0.077(8) 0.064(5) -0.044(5) -0.011(4) -0.010(4)
C32 0.046(5) 0.055(6) 0.111(8) 0.041(6) -0.031(5) -0.014(4)
C30' 0.067(5) 0.073(6) 0.100(7) -0.007(5) 0.037(5) -0.014(4)
C31' 0.061(7) 0.025(4) 0.166(14) -0.011(6) -0.045(7) -0.006(5)
C32' 0.044(4) 0.068(6) 0.048(4) 0.018(4) -0.011(3) -0.012(4)
O6 0.196(10) 0.051(4) 0.132(7) 0.053(4) 0.033(7) 0.007(5)
C33 0.150(14) 0.092(10) 0.069(8) 0.069(7) -0.071(9) -0.097(11)
C34 0.082(8) 0.058(7) 0.330(24) 0.127(11) 0.099(12) 0.040(6)
C35 0.154(17) 0.025(4) 0.056(6) 0.010(4) 0.004(7) -0.044(7)
C36 0.081(7) 0.051(6) 0.214(15) 0.088(8) -0.057(8) -0.044(5)

loop_
_atom_site_label
_atom_site_type_symbol
_atom_site_fract_x
_atom_site_fract_y
_atom_site_fract_z
_atom_site_U_iso_or_equiv
_atom_site_thermal_displace_type
_atom_site_occupancy
_atom_site_calc_flag
_atom_site_refinement_flags
_atom_site_disorder_group
Mg1 Mg 0.53943(7) 0.07305(4) 0.46597(4) 0.0235(2) Uani 1 d . .
P1 P 0.64063(6) 0.22667(3) 0.40631(4) 0.0300(2) Uani 1 d . .
O1 O 0.5899(2) 0.08381(10) 0.57621(9) 0.0391(4) Uani 1 d . .
O2 O 0.5183(2) -0.01587(10) 0.62684(10) 0.0404(4) Uani 1 d . .
O3 O 0.3630(2) 0.06473(12) 0.49456(12) 0.0501(5) Uani 1 d . .
O4 O 0.2857(2) -0.03232(11) 0.54630(11) 0.0455(5) Uani 1 d . .
O5 O 0.5565(2) 0.16961(9) 0.43000(10) 0.0399(4) Uani 1 d . .
N1 N 0.5802(2) 0.07933(11) 0.69941(11) 0.0326(5) Uani 1 d . .
N2 N 0.1879(2) 0.07526(11) 0.55281(12) 0.0356(5) Uani 1 d . .
N3 N 0.5537(2) 0.29446(11) 0.37626(13) 0.0381(5) Uani 1 d . .
N4 N 0.7183(3) 0.20041(15) 0.33874(15) 0.0565(7) Uani 1 d . .
N5 N 0.7414(2) 0.25328(14) 0.4742(2) 0.0513(7) Uani 1 d . .
C1 C 0.5615(2) 0.04643(14) 0.62933(13) 0.0324(5) Uani 1 d . .
C2 C 0.2848(2) 0.0334(2) 0.52953(15) 0.0394(6) Uani 1 d . .
C3 C 0.6078(3) 0.15442(14) 0.70346(14) 0.0355(6) Uani 1 d . .
C4 C 0.7175(3) 0.1775(2) 0.7424(2) 0.0516(8) Uani 1 d . .
H4A H 0.7750(3) 0.1438(2) 0.7653(2) 0.062 Uiso 1 calc R .
C5 C 0.7438(4) 0.2506(2) 0.7480(2) 0.0714(11) Uani 1 d . .
H5A H 0.8189(4) 0.2663(2) 0.7752(2) 0.086 Uiso 1 calc R .
C6 C 0.6629(5) 0.2993(2) 0.7149(2) 0.0774(13) Uani 1 d . .
H6A H 0.6810(5) 0.3489(2) 0.7190(2) 0.093 Uiso 1 calc R .
C7 C 0.5540(4) 0.2762(2) 0.6751(3) 0.0831(14) Uani 1 d . .
H7A H 0.4976(4) 0.3102(2) 0.6517(3) 0.100 Uiso 1 calc R .
C8 C 0.5261(3) 0.2036(2) 0.6689(2) 0.0580(9) Uani 1 d . .
H8A H 0.4514(3) 0.1881(2) 0.6411(2) 0.070 Uiso 1 calc R .
C9 C 0.5571(2) 0.04237(14) 0.76501(13) 0.0336(6) Uani 1 d . .
C10 C 0.4932(3) 0.0764(2) 0.8180(2) 0.0479(7) Uani 1 d . .
H10A H 0.4664(3) 0.1245(2) 0.8109(2) 0.057 Uiso 1 calc R .
C11 C 0.4688(4) 0.0394(2) 0.8816(2) 0.0632(10) Uani 1 d . .
H11A H 0.4254(4) 0.0629(2) 0.9177(2) 0.076 Uiso 1 calc R .
C12 C 0.5061(4) -0.0301(2) 0.8932(2) 0.0611(9) Uani 1 d . .
H12A H 0.4875(4) -0.0549(2) 0.9363(2) 0.073 Uiso 1 calc R .
C13 C 0.5710(4) -0.0636(2) 0.8413(2) 0.0603(9) Uani 1 d . .
H13A H 0.5979(4) -0.1117(2) 0.8489(2) 0.072 Uiso 1 calc R .
C14 C 0.5972(3) -0.0275(2) 0.7780(2) 0.0456(7) Uani 1 d . .
H14A H 0.6431(3) -0.0509(2) 0.7430(2) 0.055 Uiso 1 calc R .
C15 C 0.1728(2) 0.14908(14) 0.53222(14) 0.0325(5) Uani 1 d . .
C16 C 0.1657(3) 0.1698(2) 0.4587(2) 0.0437(7) Uani 1 d . .
H16A H 0.1714(3) 0.1350(2) 0.4212(2) 0.052 Uiso 1 calc R .
C17 C 0.1501(3) 0.2416(2) 0.4402(2) 0.0528(8) Uani 1 d . .
H17A H 0.1460(3) 0.2555(2) 0.3897(2) 0.063 Uiso 1 calc R .
C18 C 0.1405(3) 0.2928(2) 0.4936(2) 0.0526(8) Uani 1 d . .
H18A H 0.1300(3) 0.3417(2) 0.4803(2) 0.063 Uiso 1 calc R .
C19 C 0.1463(3) 0.2724(2) 0.5669(2) 0.0482(7) Uani 1 d . .
H19A H 0.1395(3) 0.3074(2) 0.6041(2) 0.058 Uiso 1 calc R .
C20 C 0.1622(3) 0.20090(15) 0.5864(2) 0.0397(6) Uani 1 d . .
H20A H 0.1659(3) 0.18725(15) 0.6369(2) 0.048 Uiso 1 calc R .
C21 C 0.1099(2) 0.04634(13) 0.60498(14) 0.0327(5) Uani 1 d . .
C22 C 0.1619(3) 0.0201(2) 0.6729(2) 0.0444(7) Uani 1 d . .
H22A H 0.2500(3) 0.0201(2) 0.6849(2) 0.053 Uiso 1 calc R .
C23 C 0.0837(4) -0.0060(2) 0.7229(2) 0.0554(8) Uani 1 d . .
H23A H 0.1189(4) -0.0245(2) 0.7690(2) 0.066 Uiso 1 calc R .
C24 C -0.0447(3) -0.0055(2) 0.7065(2) 0.0537(8) Uani 1 d . .
H24A H -0.0976(3) -0.0228(2) 0.7414(2) 0.064 Uiso 1 calc R .
C25 C -0.0956(3) 0.0204(2) 0.6391(2) 0.0491(7) Uani 1 d . .
H25A H -0.1838(3) 0.0207(2) 0.6276(2) 0.059 Uiso 1 calc R .
C26 C -0.0191(2) 0.04582(15) 0.5879(2) 0.0388(6) Uani 1 d . .
H26A H -0.0548(2) 0.06289(15) 0.5413(2) 0.047 Uiso 1 calc R .
C27 C 0.5944(4) 0.3485(2) 0.3256(2) 0.0686(11) Uani 1 d . .
H27A H 0.6618(4) 0.3290(2) 0.2992(2) 0.103 Uiso 1 calc R .
H27B H 0.6248(4) 0.3908(2) 0.3538(2) 0.103 Uiso 1 calc R .
H27C H 0.5238(4) 0.3620(2) 0.2900(2) 0.103 Uiso 1 calc R .
C28 C 0.4529(3) 0.3170(2) 0.4194(2) 0.0521(8) Uani 1 d . .
H28A H 0.4317(3) 0.2778(2) 0.4516(2) 0.078 Uiso 1 calc R .
H28B H 0.3792(3) 0.3298(2) 0.3859(2) 0.078 Uiso 1 calc R .
H28C H 0.4802(3) 0.3586(2) 0.4496(2) 0.078 Uiso 1 calc R .
C29 C 0.6497(5) 0.1592(2) 0.2782(2) 0.0823(13) Uani 1 d . .
H29A H 0.7067(5) 0.1468(2) 0.2414(2) 0.123 Uiso 1 calc R .
H29B H 0.5807(5) 0.1882(2) 0.2549(2) 0.123 Uiso 1 calc R .
H29C H 0.6163(5) 0.1154(2) 0.2983(2) 0.123 Uiso 1 calc R .
C30 C 0.8617(6) 0.1818(5) 0.3620(4) 0.066(2) Uani 0.50 d P 1
H30A H 0.8945(6) 0.2133(5) 0.4025(4) 0.098 Uiso 0.50 calc PR 1
H30B H 0.9098(6) 0.1889(5) 0.3196(4) 0.098 Uiso 0.50 calc PR 1
H30C H 0.8690(6) 0.1319(5) 0.3783(4) 0.098 Uiso 0.50 calc PR 1
C31 C 0.7496(10) 0.3153(7) 0.5051(6) 0.064(3) Uani 0.50 d P 1
H31A H 0.6902(10) 0.3481(7) 0.4783(6) 0.096 Uiso 0.50 calc PR 1
H31B H 0.8347(10) 0.3338(7) 0.5042(6) 0.096 Uiso 0.50 calc PR 1
H31C H 0.7301(10) 0.3111(7) 0.5565(6) 0.096 Uiso 0.50 calc PR 1
C32 C 0.8219(8) 0.1900(5) 0.5028(6) 0.073(3) Uani 0.50 d P 1
H32A H 0.8012(8) 0.1481(5) 0.4716(6) 0.110 Uiso 0.50 calc PR 1
H32B H 0.8059(8) 0.1793(5) 0.5538(6) 0.110 Uiso 0.50 calc PR 1
H32C H 0.9105(8) 0.2019(5) 0.5015(6) 0.110 Uiso 0.50 calc PR 1
C30' C 0.8305(8) 0.2177(5) 0.3161(6) 0.078(2) Uani 0.50 d P 2
H30D H 0.8791(8) 0.2453(5) 0.3548(6) 0.118 Uiso 0.50 calc PR 2
H30E H 0.8179(8) 0.2466(5) 0.2709(6) 0.118 Uiso 0.50 calc PR 2
H30F H 0.8760(8) 0.1740(5) 0.3060(6) 0.118 Uiso 0.50 calc PR 2
C31' C 0.7909(10) 0.3280(6) 0.4840(9) 0.088(5) Uani 0.50 d P 2
H31D H 0.7582(10) 0.3573(6) 0.4417(9) 0.132 Uiso 0.50 calc PR 2
H31E H 0.8824(10) 0.3271(6) 0.4871(9) 0.132 Uiso 0.50 calc PR 2
H31F H 0.7643(10) 0.3484(6) 0.5295(9) 0.132 Uiso 0.50 calc PR 2
C32' C 0.7920(9) 0.2101(5) 0.5386(4) 0.054(2) Uani 0.50 d P 2
H32D H 0.7606(9) 0.1610(5) 0.5331(4) 0.082 Uiso 0.50 calc PR 2
H32E H 0.7654(9) 0.2309(5) 0.5840(4) 0.082 Uiso 0.50 calc PR 2
H32F H 0.8836(9) 0.2097(5) 0.5416(4) 0.082 Uiso 0.50 calc PR 2
O6 O -0.1450(11) 0.0404(4) 0.0509(5) 0.125(3) Uani 0.50 d P .
C33 C 0.0113(18) 0.0274(9) 0.0697(8) 0.109(8) Uani 0.50 d P .
H33A H 0.0280 -0.0056 0.1098 0.131 Uiso 0.50 d P .
H33B H 0.0525 0.0716 0.0815 0.131 Uiso 0.50 d P .
C34 C 0.0617(12) -0.0105(7) -0.0161(15) 0.152(8) Uani 0.50 d P .
H34A H 0.1031 -0.0553 -0.0103 0.182 Uiso 0.50 d P .
H34B H 0.1077 0.0224 -0.0437 0.182 Uiso 0.50 d P .
C35 C -0.0747(19) -0.0188(6) -0.0518(7) 0.079(5) Uani 0.50 d P .
H35A H -0.0898 -0.0691 -0.0534 0.095 Uiso 0.50 d P .
H35B H -0.0745 -0.0026 -0.1015 0.095 Uiso 0.50 d P .
C36 C -0.1715(11) 0.0121(6) -0.0236(11) 0.120(6) Uani 0.50 d P .
H36A H -0.2037 0.0511 -0.0552 0.144 Uiso 0.50 d P .
H36B H -0.2397 -0.0221 -0.0231 0.144 Uiso 0.50 d P .

loop_
_atom_type_symbol
_atom_type_description
_atom_type_scat_dispersion_real
_atom_type_scat_dispersion_imag
_atom_type_scat_source
C C 0.0033 0.0016 'International Tables Vol C Tables 4.2.6.8 and 6.1.1.4'
H H 0.0000 0.0000 'International Tables Vol C Tables 4.2.6.8 and 6.1.1.4'
N N 0.0061 0.0033 'International Tables Vol C Tables 4.2.6.8 and 6.1.1.4'
O O 0.0106 0.0060 'International Tables Vol C Tables 4.2.6.8 and 6.1.1.4'
Mg Mg 0.0486 0.0363 'International Tables Vol C Tables 4.2.6.8 and 6.1.1.4'
P P 0.1023 0.0942 'International Tables Vol C Tables 4.2.6.8 and 6.1.1.4'

loop_
_geom_angle_atom_site_label_1
_geom_angle_atom_site_label_2
_geom_angle_atom_site_label_3
_geom_angle
_geom_angle_site_symmetry_1
_geom_angle_site_symmetry_3
O5 Mg1 O3 106.36(9) . .
O5 Mg1 O1 102.46(8) . .
O3 Mg1 O1 85.34(8) . .
O5 Mg1 O2 103.93(8) . 3_656
O3 Mg1 O2 87.55(8) . 3_656
O1 Mg1 O2 153.61(9) . 3_656
O5 Mg1 O4 100.95(9) . 3_656
O3 Mg1 O4 152.68(10) . 3_656
O1 Mg1 O4 89.26(8) . 3_656
O2 Mg1 O4 85.51(8) 3_656 3_656
O5 Mg1 C2 126.82(9) . 3_656
O3 Mg1 C2 126.74(9) . 3_656
O1 Mg1 C2 85.83(8) . 3_656
O2 Mg1 C2 78.21(8) 3_656 3_656
O4 Mg1 C2 25.97(8) 3_656 3_656
O5 Mg1 Mg1 168.58(7) . 3_656
O3 Mg1 Mg1 62.36(7) . 3_656
O1 Mg1 Mg1 75.78(6) . 3_656
O2 Mg1 Mg1 78.41(6) 3_656 3_656
O4 Mg1 Mg1 90.35(7) 3_656 3_656
C2 Mg1 Mg1 64.54(7) 3_656 3_656
O5 P1 N4 111.95(13) . .
O5 P1 N5 112.02(12) . .
N4 P1 N5 108.1(2) . .
O5 P1 N3 107.99(11) . .
N4 P1 N3 107.47(13) . .
N5 P1 N3 109.21(13) . .
C1 O1 Mg1 130.0(2) . .
C1 O2 Mg1 126.7(2) . 3_656
C2 O3 Mg1 149.6(2) . .
C2 O4 Mg1 108.6(2) . 3_656
P1 O5 Mg1 147.85(13) . .
C1 N1 C9 121.6(2) . .
C1 N1 C3 118.9(2) . .
C9 N1 C3 119.0(2) . .
C2 N2 C21 119.3(2) . .
C2 N2 C15 121.8(2) . .
C21 N2 C15 118.5(2) . .
C28 N3 C27 115.0(3) . .
C28 N3 P1 118.3(2) . .
C27 N3 P1 123.3(2) . .
C30' N4 C29 107.0(5) . .
C29 N4 C30 118.7(4) . .
C30' N4 P1 134.2(5) . .
C29 N4 P1 117.6(3) . .
C30 N4 P1 114.8(3) . .
C32' N5 C31' 108.5(7) . .
C31 N5 C32 122.5(7) . .
C31 N5 P1 127.9(6) . .
C32' N5 P1 126.4(4) . .
C31' N5 P1 125.0(6) . .
C32 N5 P1 109.4(4) . .
O2 C1 O1 127.4(2) . .
O2 C1 N1 117.2(2) . .
O1 C1 N1 115.4(2) . .
O3 C2 O4 126.0(3) . .
O3 C2 N2 116.7(3) . .
O4 C2 N2 117.3(2) . .
O3 C2 Mg1 81.9(2) . 3_656
O4 C2 Mg1 45.47(13) . 3_656
N2 C2 Mg1 158.1(2) . 3_656
C8 C3 C4 119.8(3) . .
C8 C3 N1 120.7(3) . .
C4 C3 N1 119.6(3) . .
C3 C4 C5 120.0(3) . .
C6 C5 C4 120.5(4) . .
C5 C6 C7 119.6(3) . .
C6 C7 C8 120.8(4) . .
C3 C8 C7 119.4(4) . .
C14 C9 C10 118.6(2) . .
C14 C9 N1 121.5(2) . .
C10 C9 N1 119.9(2) . .
C9 C10 C11 119.6(3) . .
C12 C11 C10 121.4(3) . .
C11 C12 C13 119.1(3) . .
C12 C13 C14 120.4(3) . .
C9 C14 C13 120.9(3) . .
C16 C15 C20 119.1(3) . .
C16 C15 N2 120.9(2) . .
C20 C15 N2 120.0(2) . .
C15 C16 C17 119.8(3) . .
C18 C17 C16 121.1(3) . .
C17 C18 C19 119.3(3) . .
C18 C19 C20 120.3(3) . .
C19 C20 C15 120.4(3) . .
C26 C21 C22 119.8(3) . .
C26 C21 N2 119.4(2) . .
C22 C21 N2 120.7(2) . .
C23 C22 C21 119.3(3) . .
C24 C23 C22 120.9(3) . .
C25 C24 C23 119.5(3) . .
C24 C25 C26 120.5(3) . .
C25 C26 C21 119.9(3) . .
C34 O6 C36 57.4(13) 3 .
C34 O6 C33 46.2(17) 3 .
C36 O6 C33 103.5(10) . .
C35 C33 C34 97.3(25) 3 3
C35 C33 O6 144.3(22) 3 .
C34 C33 O6 48.5(10) 3 .
C35 C33 C34 40.9(19) 3 .
C34 C33 C34 56.5(10) 3 .
O6 C33 C34 104.6(8) . .
C33 C34 O6 85.3(25) 3 3
C33 C34 C36 153.1(24) 3 3
O6 C34 C36 68.2(11) 3 3
C33 C34 C35 146.3(14) 3 3
O6 C34 C35 128.3(21) 3 3
C36 C34 C35 60.1(20) 3 3
C33 C34 C35 30.8(11) 3 .
O6 C34 C35 115.5(24) 3 .
C36 C34 C35 169.1(11) 3 .
C35 C34 C35 115.6(11) 3 .
C33 C34 C34 82.2(16) 3 3
O6 C34 C34 165.0(29) 3 3
C36 C34 C34 123.3(33) 3 3
C35 C34 C34 64.2(18) 3 3
C35 C34 C34 51.4(12) . 3
C33 C34 C33 123.5(10) 3 .
O6 C34 C33 150.2(20) 3 .
C36 C34 C33 82.4(20) 3 .
C35 C34 C33 22.9(9) 3 .
C35 C34 C33 92.7(9) . .
C34 C34 C33 41.3(16) 3 .
C33 C35 C36 166.1(20) 3 .
C33 C35 C34 116.2(25) 3 3
C36 C35 C34 59.0(10) . 3
C33 C35 C34 51.9(21) 3 .
C36 C35 C34 122.4(15) . .
C34 C35 C34 64.4(11) 3 .
C34 C36 C35 60.9(14) 3 .
C34 C36 O6 54.4(12) 3 .
C35 C36 O6 115.3(10) . .

loop_
_geom_bond_atom_site_label_1
_geom_bond_atom_site_label_2
_geom_bond_distance
_geom_bond_site_symmetry_2
Mg1 O5 1.936(2) .
Mg1 O3 2.022(2) .
Mg1 O1 2.034(2) .
Mg1 O2 2.041(2) 3_656
Mg1 O4 2.060(2) 3_656
Mg1 C2 2.740(3) 3_656
Mg1 Mg1 3.1503(14) 3_656
P1 O5 1.490(2) .
P1 N4 1.629(3) .
P1 N5 1.636(3) .
P1 N3 1.636(2) .
O1 C1 1.255(3) .
O2 C1 1.253(3) .
O2 Mg1 2.041(2) 3_656
O3 C2 1.250(3) .
O4 C2 1.265(4) .
O4 Mg1 2.060(2) 3_656
N1 C1 1.411(3) .
N1 C9 1.422(3) .
N1 C3 1.436(3) .
N2 C2 1.401(3) .
N2 C21 1.433(3) .
N2 C15 1.435(3) .
N3 C28 1.462(4) .
N3 C27 1.463(4) .
N4 C30' 1.353(8) .
N4 C29 1.478(5) .
N4 C30 1.596(7) .
N5 C31 1.288(11) .
N5 C32' 1.482(9) .
N5 C31' 1.500(11) .
N5 C32 1.528(9) .
C2 Mg1 2.740(3) 3_656
C3 C8 1.380(4) .
C3 C4 1.382(4) .
C4 C5 1.397(5) .
C5 C6 1.358(6) .
C6 C7 1.382(7) .
C7 C8 1.392(5) .
C9 C14 1.388(4) .
C9 C10 1.392(4) .
C10 C11 1.394(4) .
C11 C12 1.371(5) .
C12 C13 1.378(5) .
C13 C14 1.388(4) .
C15 C16 1.386(4) .
C15 C20 1.394(4) .
C16 C17 1.391(4) .
C17 C18 1.376(5) .
C18 C19 1.381(4) .
C19 C20 1.389(4) .
C21 C26 1.391(4) .
C21 C22 1.393(4) .
C22 C23 1.386(4) .
C23 C24 1.383(5) .
C24 C25 1.379(5) .
C25 C26 1.385(4) .
O6 C34 1.28(2) 3
O6 C36 1.46(2) .
O6 C33 1.70(2) .
C33 C35 0.80(2) 3
C33 C34 1.23(3) 3
C33 C34 1.84(3) .
C34 C33 1.23(3) 3
C34 O6 1.28(2) 3
C34 C36 1.32(2) 3
C34 C35 1.35(3) 3
C34 C35 1.55(2) .
C34 C34 1.55(2) 3
C35 C33 0.80(2) 3
C35 C36 1.34(2) .
C35 C34 1.35(3) 3
C36 C34 1.32(2) 3
